data_4320077
loop_
_publ_author_name
'Ra\'ul Chiozzone'
'Ricardo Gonz\'alez'
'Carlos Kremer'
'Giovanni De Munno'
'Donatella Armentano'
'Joan Cano'
'Francesc Lloret'
'Miguel Julve'
'Juan Faus'

_publ_contact_author
;
     Prof. G. De Munno
     Dipartimento di Chimica
     Universit\'a della Calabria
     I-87030 Arcavacata di Rende, Cosenza
     Italy
;
_publ_contact_author_email demunno@unical.it
_publ_contact_author_fax '+39 0984 492044'
_publ_contact_author_phone '+39 0984 492068'
_publ_section_title
;
 Heterobimetallic Oxalato-Bridged CuIIReIV Complexes. Synthesis, Crystal
 Structure and Magnetic Properties
;
_journal_name_full 'Inorganic Chemistry'
_journal_page_first 4242
_journal_page_last 4249
_journal_paper_doi 10.1021/ic010174x
_journal_volume 40
_journal_year 2001
_chemical_compound_source 'chemical synthesis'
_chemical_formula_sum 'C36 H27 Cl8 Cu2 N7 O9 Re2'
_chemical_formula_weight 1484.7
_chemical_name_systematic ?
_space_group_IT_number 14
_symmetry_cell_setting monoclinic
_symmetry_space_group_name_Hall '-P 2ybc'
_symmetry_space_group_name_H-M 'P 1 21/c 1'
_cell_angle_alpha 90.
_cell_angle_beta 94.67(2)
_cell_angle_gamma 90.
_cell_formula_units_Z 4
_cell_length_a 8.930(2)
_cell_length_b 18.543(4)
_cell_length_c 27.503(6)
_cell_measurement_radiation 'Mo K\a'
_cell_measurement_temperature 295
_cell_measurement_wavelength 0.710730
_cell_volume 4539.1(17)
_computing_cell_refinement ' Bruker P3/V'
_computing_data_collection 'Bruker P3/V,(VMS vers 4.21/V, 1990)'
_computing_data_reduction ' Bruker SHELXTL-PLUS,(VMS vers 4.21/V , 1990)'
_computing_molecular_graphics ' Bruker XP'
_computing_publication_material ' Bruker SHELXTL-PLUS and PARST'
_computing_structure_refinement ' Bruker SHELXTL-PLUS'
_computing_structure_solution ' Bruker SHELXTL-PLUS'
_diffrn_ambient_temperature 295
_diffrn_measurement_device 'Bruker R3m/V diffractometer'
_diffrn_measurement_method \w-2\q
_diffrn_radiation_monochromator 'highly-oriented graphite crystal'
_diffrn_radiation_source 'fine-focus xray_tube'
_diffrn_radiation_type 'Mo K\a'
_diffrn_radiation_wavelength 0.710730
_diffrn_reflns_limit_h_max 10
_diffrn_reflns_limit_h_min -10
_diffrn_reflns_limit_k_max 22
_diffrn_reflns_limit_k_min 0
_diffrn_reflns_limit_l_max 32
_diffrn_reflns_limit_l_min 0
_diffrn_reflns_number 8836
_diffrn_reflns_theta_max 25.0
_diffrn_reflns_theta_min 1.5
_exptl_absorpt_coefficient_mu 6.772
_exptl_crystal_colour green
_exptl_crystal_density_diffrn 2.173
_exptl_crystal_description parallelepiped
_exptl_crystal_F_000 2832
_exptl_crystal_size_max 0.20
_exptl_crystal_size_mid 0.10
_exptl_crystal_size_min 0.12
_refine_diff_density_max 1.34
_refine_diff_density_min -1.41
_refine_ls_extinction_method none
_refine_ls_goodness_of_fit_obs 1.30
_refine_ls_hydrogen_treatment '"riding model" with fixed isotropic U'
_refine_ls_matrix_type full
_refine_ls_number_parameters 427
_refine_ls_number_reflns 3946
_refine_ls_R_factor_all 11.50
_refine_ls_R_factor_obs 5.26
_refine_ls_shift/esd_max 0.001
_refine_ls_shift/esd_mean 0.000
_refine_ls_structure_factor_coef F
_refine_ls_weighting_details 'w = 1/(\s^2^(F)+ 0.0008*F^2^))'
_refine_ls_weighting_scheme calc
_refine_ls_wR_factor_all 7.96
_refine_ls_wR_factor_obs 6.14
_reflns_number_observed 3946
_reflns_number_total 8050
_reflns_observed_criterion >3\s(I)
_cod_data_source_file ic010174x_3.cif
_cod_data_source_block (3)
_cod_depositor_comments
;
 Correcting the order of data item values in the _atom_type loop
 and removing the _atom_type_oxidation_number tag since no values
 were provided for this data item.

 Antanas Vaitkus,
 2017-01-11

The following automatic conversions were performed:

'_refine_ls_weighting_scheme' value '1/(\s^2^(F)+ 0.0008*F^2^))' was
changed to 'calc'. New tag '_refine_ls_weighting_details' was
created. The value of the new tag was set to 'w = 1/(\s^2^(F)+
0.0008*F^2^))'.

Automatic conversion script
Id: cif_fix_values 3143 2015-03-26 13:38:13Z robertas 
;
_cod_original_cell_volume 4539(2)
_cod_database_code 4320077

loop_
_symmetry_equiv_pos_as_xyz
x,y,z
-x,y+1/2,-z+1/2
-x,-y,-z
x,-y+1/2,z+1/2

loop_
_atom_site_aniso_label
_atom_site_aniso_U_11
_atom_site_aniso_U_22
_atom_site_aniso_U_33
_atom_site_aniso_U_23
_atom_site_aniso_U_13
_atom_site_aniso_U_12
_atom_site_aniso_type_symbol
Re1 0.0337(4) 0.0273(4) 0.0302(4) 0.0005(4) 0.0066(3) -0.0000(4) Re
Cl1 0.058(3) 0.050(3) 0.036(3) 0.006(3) 0.005(2) -0.004(3) Cl
Cl2 0.061(4) 0.032(3) 0.052(3) 0.001(3) 0.011(3) -0.002(3) Cl
Cl3 0.035(3) 0.048(3) 0.062(3) -0.002(3) 0.017(3) -0.004(2) Cl
Cl4 0.029(3) 0.070(4) 0.076(4) -0.012(3) 0.007(3) -0.007(3) Cl
O1 0.07(1) 0.036(8) 0.047(9) 0.001(7) 0.007(8) -0.000(7) O
O2 0.056(9) 0.022(7) 0.043(8) -0.004(6) 0.004(7) 0.005(6) O
C1 0.03(1) 0.03(1) 0.03(1) -0.003(9) 0.004(9) 0.001(9) C
C2 0.06(1) 0.06(1) 0.008(9) -0.02(1) 0.001(8) -0.00(1) C
O3 0.11(1) 0.020(7) 0.035(8) -0.000(6) 0.013(8) 0.002(8) O
O4 0.046(8) 0.053(9) 0.029(8) -0.008(6) 0.001(6) 0.006(7) O
Cu1 0.044(1) 0.029(1) 0.043(1) 0.001(1) 0.008(1) -0.000(1) Cu
O5 0.07(1) 0.049(9) 0.033(8) -0.003(6) 0.003(7) -0.004(7) O
N1 0.035(9) 0.04(1) 0.036(9) -0.001(8) 0.019(7) -0.013(8) N
N2 0.027(9) 0.031(9) 0.05(1) 0.011(8) 0.013(7) 0.010(7) N
N3 0.030(9) 0.05(1) 0.04(1) -0.014(8) 0.008(8) 0.008(8) N
Re2 0.0339(5) 0.0326(4) 0.0396(5) -0.0007(4) 0.0077(4) -0.0012(4) Re
Cl5 0.070(4) 0.035(3) 0.068(4) 0.007(3) 0.007(3) -0.013(3) Cl
Cl6 0.042(3) 0.052(3) 0.058(4) -0.001(3) 0.017(3) 0.008(3) Cl
Cl7 0.043(3) 0.082(4) 0.050(3) -0.004(3) -0.004(3) -0.003(3) Cl
Cl8 0.049(3) 0.059(4) 0.046(3) 0.002(3) -0.002(2) 0.012(3) Cl
O6 0.047(8) 0.036(8) 0.042(8) 0.004(7) 0.007(7) 0.003(7) O
O7 0.07(1) 0.042(8) 0.039(8) -0.015(6) 0.035(7) -0.029(7) O
C3 0.04(1) 0.03(1) 0.03(1) 0.005(9) 0.004(9) 0.01(1) C
C4 0.01(1) 0.06(2) 0.06(2) 0.01(1) 0.01(1) 0.00(1) C
O8 0.06(1) 0.06(1) 0.06(1) -0.010(8) 0.033(8) 0.015(8) O
O9 0.07(1) 0.026(8) 0.060(9) -0.004(7) 0.021(8) 0.008(7) O
Cu2 0.038(1) 0.035(1) 0.034(1) -0.007(1) 0.006(1) 0.002(1) Cu
N4 0.023(8) 0.040(9) 0.037(9) 0.001(7) 0.014(7) 0.007(7) N
N5 0.032(9) 0.029(8) 0.021(8) -0.004(6) 0.004(7) 0.021(7) N
N6 0.034(9) 0.032(9) 0.039(9) -0.006(8) 0.006(7) -0.008(7) N
C35 0.03(1) 0.05(1) 0.08(2) -0.03(1) 0.00(1) 0.00(1) C
C36 0.04(1) 0.04(1) 0.07(1) -0.01(1) 0.00(1) -0.01(1) C
N7 0.05(1) 0.03(1) 0.05(1) -0.012(9) 0.011(9) 0.004(8) N

loop_
_atom_site_label
_atom_site_occupancy
_atom_site_fract_x
_atom_site_fract_y
_atom_site_fract_z
_atom_site_U_iso_or_equiv
_atom_site_thermal_displace_type
_atom_site_type_symbol
_atom_site_calc_flag
_atom_site_calc_attached_atom
_atom_site_disorder_group
Re1 1.00 0.34683(8) 0.20783(4) 0.02099(3) 0.0305(3) Uani Re . . .
Cl1 1.00 0.3817(6) 0.2007(3) 0.1052(2) 0.048(2) Uani Cl . . .
Cl2 1.00 0.3677(6) 0.0848(3) 0.0074(2) 0.049(2) Uani Cl . . .
Cl3 1.00 0.6032(5) 0.2275(3) 0.0143(2) 0.048(2) Uani Cl . . .
Cl4 1.00 0.0859(5) 0.2013(3) 0.0218(2) 0.058(2) Uani Cl . . .
O1 1.00 0.328(2) 0.3190(7) 0.0228(5) 0.052(5) Uani O . . .
O2 1.00 0.319(1) 0.2299(6) -0.0523(5) 0.040(5) Uani O . . .
C1 1.00 0.327(2) 0.351(1) -0.0184(7) 0.031(6) Uani C . . .
C2 1.00 0.313(2) 0.297(1) -0.0622(6) 0.041(7) Uani C . . .
O3 1.00 0.333(2) 0.4150(6) -0.0254(5) 0.054(6) Uani O . . .
O4 1.00 0.291(1) 0.3217(7) -0.1043(4) 0.043(5) Uani O . . .
Cu1 1.00 0.2267(3) 0.4277(1) -0.11092(8) 0.0386(9) Uani Cu . . .
O5 1.00 0.144(1) 0.4043(7) -0.1876(4) 0.051(5) Uani O . . .
N1 1.00 0.022(2) 0.4189(8) -0.0844(5) 0.038(6) Uani N . . .
N2 1.00 0.182(2) 0.5278(8) -0.0983(5) 0.035(5) Uani N . . .
N3 1.00 0.418(2) 0.4734(8) -0.1329(5) 0.042(6) Uani N . . .
Re2 1.00 0.21463(8) -0.20723(5) 0.21219(3) 0.0355(3) Uani Re . . .
Cl5 1.00 0.1505(6) -0.3271(3) 0.2258(2) 0.058(2) Uani Cl . . .
Cl6 1.00 0.3840(6) -0.2381(3) 0.1558(2) 0.051(2) Uani Cl . . .
Cl7 1.00 0.3966(6) -0.2133(3) 0.2783(2) 0.058(2) Uani Cl . . .
Cl8 1.00 0.0203(6) -0.1923(3) 0.1499(2) 0.052(2) Uani Cl . . .
O6 1.00 0.071(1) -0.1686(7) 0.2604(5) 0.042(5) Uani O . . .
O7 1.00 0.259(2) -0.0993(7) 0.2076(5) 0.050(5) Uani O . . .
C3 1.00 0.170(2) -0.059(1) 0.2337(7) 0.036(7) Uani C . . .
C4 1.00 0.069(2) -0.099(1) 0.2661(8) 0.047(8) Uani C . . .
O8 1.00 -0.006(2) -0.0659(7) 0.2932(5) 0.058(6) Uani O . . .
O9 1.00 0.177(2) 0.0068(7) 0.2313(5) 0.051(5) Uani O . . .
Cu2 1.00 0.2615(3) 0.0760(1) 0.16478(8) 0.0360(8) Uani Cu . . .
N4 1.00 0.046(1) 0.0975(8) 0.1390(5) 0.033(5) Uani N . . .
N5 1.00 0.234(1) 0.0041(7) 0.1147(5) 0.027(5) Uani N . . .
N6 1.00 0.470(2) 0.0301(8) 0.1713(5) 0.035(5) Uani N . . .
C35 1.00 0.267(2) 0.262(1) 0.2734(8) 0.057(9) Uani C . . .
C36 1.00 0.279(2) 0.200(1) 0.2397(8) 0.046(8) Uani C . . .
N7 1.00 0.291(2) 0.1548(9) 0.2131(6) 0.045(6) Uani N . . .
C16 1.00 0.547(2) 0.584(1) -0.1388(7) 0.054(6) iso C . . .
C13 1.00 0.257(2) 0.651(1) -0.1016(7) 0.044(5) iso C . . .
C17 1.00 0.663(2) 0.549(1) -0.1587(7) 0.050(6) iso C . . .
C25 1.00 0.102(2) -0.0006(9) 0.0887(6) 0.028(4) iso C . . .
C18 1.00 0.658(2) 0.476(1) -0.1646(7) 0.053(6) iso C . . .
C26 1.00 0.075(2) -0.056(1) 0.0551(6) 0.038(5) iso C . . .
C19 1.00 0.533(2) 0.439(1) -0.1500(7) 0.047(5) iso C . . .
C32 1.00 0.730(2) -0.050(1) 0.1771(7) 0.050(6) iso C . . .
C6 1.00 -0.191(2) 0.358(1) -0.0560(8) 0.058(6) iso C . . .
C27 1.00 0.195(2) -0.102(1) 0.0455(7) 0.044(5) iso C . . .
C7 1.00 -0.248(2) 0.420(1) -0.0405(8) 0.061(6) iso C . . .
C15 1.00 0.419(2) 0.546(1) -0.1265(7) 0.037(5) iso C . . .
C8 1.00 -0.170(2) 0.485(1) -0.0482(7) 0.043(5) iso C . . .
C28 1.00 0.330(2) -0.095(1) 0.0723(7) 0.040(5) iso C . . .
C9 1.00 -0.038(2) 0.481(1) -0.0710(7) 0.037(5) iso C . . .
C5 1.00 -0.059(2) 0.358(1) -0.0777(7) 0.051(6) iso C . . .
C10 1.00 0.055(2) 0.544(1) -0.0808(6) 0.035(5) iso C . . .
C11 1.00 0.023(2) 0.618(1) -0.0731(6) 0.037(5) iso C . . .
C33 1.00 0.716(2) 0.007(1) 0.2069(7) 0.043(5) iso C . . .
C12 1.00 0.122(2) 0.669(1) -0.0847(7) 0.051(6) iso C . . .
C29 1.00 0.349(2) -0.0400(9) 0.1076(6) 0.033(4) iso C . . .
C20 1.00 -0.048(2) 0.149(1) 0.1560(7) 0.042(5) iso C . . .
C14 1.00 0.286(2) 0.578(1) -0.1085(7) 0.036(5) iso C . . .
C21 1.00 -0.192(2) 0.155(1) 0.1362(7) 0.049(6) iso C . . .
C30 1.00 0.483(2) -0.0276(9) 0.1413(6) 0.030(4) iso C . . .
C22 1.00 -0.250(2) 0.109(1) 0.1005(7) 0.048(6) iso C . . .
C31 1.00 0.615(2) -0.068(1) 0.1423(6) 0.036(5) iso C . . .
C23 1.00 -0.159(2) 0.056(1) 0.0825(7) 0.045(5) iso C . . .
C34 1.00 0.587(2) 0.046(1) 0.2039(7) 0.039(5) iso C . . .
C24 1.00 -0.010(2) 0.053(1) 0.1037(7) 0.040(5) iso C . . .
H16 1.00 0.555(2) 0.635(1) -0.1340(7) 0.06 iso H . C16 .
H17 1.00 0.749(2) 0.574(1) -0.1685(7) 0.06 iso H . C17 .
H18 1.00 0.739(2) 0.450(1) -0.1773(7) 0.06 iso H . C18 .
H19 1.00 0.528(2) 0.388(1) -0.1536(7) 0.06 iso H . C19 .
H6 1.00 -0.244(2) 0.310(1) -0.0543(8) 0.06 iso H . C6 .
H7 1.00 -0.339(2) 0.421(1) -0.0243(8) 0.06 iso H . C7 .
H8 1.00 -0.208(2) 0.530(1) -0.0376(7) 0.06 iso H . C8 .
H11 1.00 -0.068(2) 0.632(1) -0.0592(6) 0.06 iso H . C11 .
H12 1.00 0.098(2) 0.719(1) -0.0808(7) 0.06 iso H . C12 .
H20 1.00 -0.010(2) 0.181(1) 0.1817(7) 0.06 iso H . C20 .
H21 1.00 -0.253(2) 0.192(1) 0.1483(7) 0.06 iso H . C21 .
H22 1.00 -0.353(2) 0.115(1) 0.0880(7) 0.06 iso H . C22 .
H23 1.00 -0.196(2) 0.023(1) 0.0575(7) 0.06 iso H . C23 .
H26 1.00 -0.022(2) -0.063(1) 0.0386(6) 0.06 iso H . C26 .
H27 1.00 0.182(2) -0.137(1) 0.0199(7) 0.06 iso H . C27 .
H28 1.00 0.412(2) -0.128(1) 0.0679(7) 0.06 iso H . C28 .
H13 1.00 0.328(2) 0.688(1) -0.1094(7) 0.06 iso H . C13 .
H31 1.00 0.626(2) -0.107(1) 0.1197(6) 0.06 iso H . C31 .
H32 1.00 0.820(2) -0.079(1) 0.1802(7) 0.06 iso H . C32 .
H33 1.00 0.796(2) 0.020(1) 0.2302(7) 0.06 iso H . C33 .
H34 1.00 0.578(2) 0.086(1) 0.2256(7) 0.06 iso H . C34 .
H5 1.00 -0.016(2) 0.313(1) -0.0872(7) 0.06 iso H . C5 .

loop_
_atom_type_symbol
_atom_type_description
_atom_type_number_in_cell
_atom_type_scat_dispersion_real
_atom_type_scat_dispersion_imag
_atom_type_scat_source
C Carbon 144 0.0020 0.0020 Internat_Tables_Vol_IV_Table_2.3.1
H Hydrogen 108 0.0000 0.0000 Internat_Tables_Vol_IV_Table_2.3.1
N Nitrogen 28 0.0040 0.0030 Internat_Tables_Vol_IV_Table_2.3.1
O Oxygen 36 0.0080 0.0060 Internat_Tables_Vol_IV_Table_2.3.1
Cl Chlorine 32 0.1320 0.1590 Internat_Tables_Vol_IV_Table_2.3.1
Cu Copper 8 0.2630 1.2660 Internat_Tables_Vol_IV_Table_2.3.1
Re Rhenium 8 -1.5980 7.2320 Internat_Tables_Vol_IV_Table_2.3.1

loop_
_diffrn_attenuator_code
_diffrn_attenuator_scale
? ?

loop_
_geom_angle_atom_site_label_1
_geom_angle_atom_site_label_2
_geom_angle_atom_site_label_3
_geom_angle
_geom_angle_site_symmetry_1
_geom_angle_site_symmetry_2
_geom_angle_site_symmetry_3
O1 Re1 O2 79.7(5) . . .
Cl4 Re1 O2 88.8(4) . . .
Cl4 Re1 O1 88.3(4) . . .
Cl3 Re1 O2 86.0(4) . . .
Cl3 Re1 O1 85.8(4) . . .
Cl3 Re1 Cl4 172.8(2) . . .
Cl2 Re1 O2 92.5(4) . . .
Cl2 Re1 O1 172.2(4) . . .
Cl2 Re1 Cl4 92.5(2) . . .
Cl2 Re1 Cl3 92.8(2) . . .
Cl1 Re1 O2 171.7(4) . . .
Cl1 Re1 O1 92.1(4) . . .
Cl1 Re1 Cl4 92.4(2) . . .
Cl1 Re1 Cl3 92.0(2) . . .
Cl1 Re1 Cl2 95.6(2) . . .
Re1 O1 C1 116(1) . . .
Re1 O2 C2 114(1) . . .
O1 C1 O3 127(2) . . .
O1 C1 C2 112(2) . . .
C2 C1 O3 121(2) . . .
O2 C2 C1 118(2) . . .
C1 C2 O4 118(1) . . .
O2 C2 O4 124(2) . . .
C1 O3 Cu1 103(1) . . .
C2 O4 Cu1 117(1) . . .
O3 Cu1 O4 75.0(4) . . .
O4 Cu1 N3 100.9(6) . . .
O4 Cu1 N2 164.3(6) . . .
O4 Cu1 N1 98.4(6) . . .
O4 Cu1 O5 88.1(5) . . .
O3 Cu1 N3 93.1(5) . . .
O3 Cu1 N2 89.4(5) . . .
O3 Cu1 N1 86.5(5) . . .
O3 Cu1 O5 163.0(4) . . .
N2 Cu1 N3 81.1(6) . . .
N1 Cu1 N3 159.9(6) . . .
N1 Cu1 N2 78.8(6) . . .
O5 Cu1 N3 91.3(5) . . .
O5 Cu1 N2 107.5(5) . . .
O5 Cu1 N1 94.9(5) . . .
Cu1 N1 C5 128(1) . . .
Cu1 N1 C9 115(1) . . .
C9 N1 C5 117(2) . . .
Cu1 N2 C14 117(1) . . .
Cu1 N2 C10 120(1) . . .
C10 N2 C14 123(2) . . .
Cu1 N3 C15 112(1) . . .
Cu1 N3 C19 127(1) . . .
C19 N3 C15 122(2) . . .
O6 Re2 O7 80.3(5) . . .
Cl8 Re2 O7 88.5(4) . . .
Cl8 Re2 O6 88.1(4) . . .
Cl7 Re2 O7 88.3(4) . . .
Cl7 Re2 O6 86.9(4) . . .
Cl7 Re2 Cl8 174.5(2) . . .
Cl6 Re2 O7 93.4(4) . . .
Cl6 Re2 O6 173.8(4) . . .
Cl6 Re2 Cl8 91.4(2) . . .
Cl6 Re2 Cl7 93.3(2) . . .
Cl5 Re2 O7 173.2(4) . . .
Cl5 Re2 O6 93.1(4) . . .
Cl5 Re2 Cl8 93.0(2) . . .
Cl5 Re2 Cl7 89.6(2) . . .
Cl5 Re2 Cl6 93.1(2) . . .
Re2 O6 C4 116(1) . . .
Re2 O7 C3 113(1) . . .
O7 C3 O9 120(2) . . .
O7 C3 C4 117(2) . . .
C4 C3 O9 123(2) . . .
O6 C4 C3 113(2) . . .
C3 C4 O8 120(2) . . .
O6 C4 O8 126(2) . . .
C3 O9 Cu2 126(1) . . .
O9 Cu2 N7 85.3(6) . . .
O9 Cu2 N6 92.9(5) . . .
O9 Cu2 N5 98.3(5) . . .
O9 Cu2 N4 91.4(5) . . .
N6 Cu2 N7 100.2(6) . . .
N5 Cu2 N7 176.3(6) . . .
N5 Cu2 N6 80.6(6) . . .
N4 Cu2 N7 99.3(6) . . .
N4 Cu2 N6 160.3(6) . . .
N4 Cu2 N5 79.8(6) . . .
Cu2 N4 C24 115(1) . . .
Cu2 N4 C20 127(1) . . .
C20 N4 C24 118(2) . . .
Cu2 N5 C29 118(1) . . .
Cu2 N5 C25 119(1) . . .
C25 N5 C29 123(1) . . .
Cu2 N6 C34 128(1) . . .
Cu2 N6 C30 113(1) . . .
C30 N6 C34 118(1) . . .
C35 C36 N7 177(2) . . .
Cu2 N7 C36 167(2) . . .
C17 C16 C15 120(2) . . .
C12 C13 C14 117(2) . . .
C16 C17 C18 120(2) . . .
N5 C25 C24 113(1) . . .
N5 C25 C26 120(2) . . .
C26 C25 C24 127(2) . . .
C17 C18 C19 118(2) . . .
C25 C26 C27 119(2) . . .
N3 C19 C18 122(2) . . .
C33 C32 C31 120(2) . . .
C7 C6 C5 120(2) . . .
C26 C27 C28 120(2) . . .
C6 C7 C8 119(2) . . .
N3 C15 C16 118(2) . . .
C16 C15 C14 126(2) . . .
N3 C15 C14 116(2) . . .
C7 C8 C9 119(2) . . .
C27 C28 C29 119(2) . . .
N1 C9 C8 123(2) . . .
C8 C9 C10 124(2) . . .
N1 C9 C10 113(2) . . .
N1 C5 C6 123(2) . . .
N2 C10 C9 114(2) . . .
C9 C10 C11 128(2) . . .
N2 C10 C11 119(2) . . .
C10 C11 C12 119(2) . . .
C32 C33 C34 120(2) . . .
C13 C12 C11 122(2) . . .
N5 C29 C28 120(2) . . .
C28 C29 C30 126(2) . . .
N5 C29 C30 114(1) . . .
N4 C20 C21 120(2) . . .
C13 C14 C15 127(2) . . .
N2 C14 C15 113(2) . . .
N2 C14 C13 120(2) . . .
C20 C21 C22 122(2) . . .
N6 C30 C29 113(1) . . .
C29 C30 C31 125(2) . . .
N6 C30 C31 122(2) . . .
C21 C22 C23 120(2) . . .
C32 C31 C30 118(2) . . .
C22 C23 C24 116(2) . . .
N6 C34 C33 122(2) . . .
C25 C24 C23 122(2) . . .
N4 C24 C23 125(2) . . .
N4 C24 C25 113(2) . . .

loop_
_geom_bond_atom_site_label_1
_geom_bond_atom_site_label_2
_geom_bond_distance
_geom_bond_site_symmetry_1
_geom_bond_site_symmetry_2
Re1 Cl1 2.316(5) . .
Re1 Cl2 2.322(5) . .
Re1 Cl3 2.341(5) . .
Re1 Cl4 2.335(5) . .
Re1 O1 2.07(1) . .
Re1 O2 2.05(1) . .
O1 C1 1.28(2) . .
O2 C2 1.27(2) . .
C1 C2 1.57(3) . .
C1 O3 1.20(2) . .
C2 O4 1.25(2) . .
O3 Cu1 2.48(1) . .
O4 Cu1 2.05(1) . .
Cu1 O5 2.22(1) . .
Cu1 N1 2.03(1) . .
Cu1 N2 1.94(1) . .
Cu1 N3 2.04(2) . .
N1 C9 1.34(2) . .
N1 C5 1.37(3) . .
N2 C10 1.30(2) . .
N2 C14 1.36(2) . .
N3 C19 1.32(3) . .
N3 C15 1.36(2) . .
Re2 Cl5 2.333(5) . .
Re2 Cl6 2.325(6) . .
Re2 Cl7 2.341(5) . .
Re2 Cl8 2.354(5) . .
Re2 O6 2.05(1) . .
Re2 O7 2.05(1) . .
O6 C4 1.31(3) . .
O7 C3 1.34(2) . .
C3 C4 1.52(3) . .
C3 O9 1.22(2) . .
C4 O8 1.20(3) . .
O9 Cu2 2.40(1) . .
Cu2 N4 2.04(1) . .
Cu2 N5 1.92(1) . .
Cu2 N6 2.04(1) . .
Cu2 N7 1.98(2) . .
N4 C20 1.38(2) . .
N4 C24 1.34(2) . .
N5 C25 1.33(2) . .
N5 C29 1.34(2) . .
N6 C30 1.36(2) . .
N6 C34 1.35(2) . .
C35 C36 1.48(3) . .
C36 N7 1.12(3) . .
C16 C17 1.38(3) . .
C16 C15 1.41(3) . .
C13 C12 1.37(3) . .
C13 C14 1.41(3) . .
C17 C18 1.35(3) . .
C25 C26 1.39(2) . .
C25 C24 1.50(3) . .
C18 C19 1.40(3) . .
C26 C27 1.41(3) . .
C32 C33 1.35(3) . .
C32 C31 1.38(3) . .
C6 C7 1.35(3) . .
C6 C5 1.37(3) . .
C27 C28 1.37(3) . .
C7 C8 1.40(3) . .
C15 C14 1.44(3) . .
C8 C9 1.38(3) . .
C28 C29 1.41(3) . .
C9 C10 1.47(3) . .
C10 C11 1.42(3) . .
C11 C12 1.35(3) . .
C33 C34 1.36(3) . .
C29 C30 1.47(2) . .
C20 C21 1.36(3) . .
C21 C22 1.37(3) . .
C30 C31 1.39(2) . .
C22 C23 1.40(3) . .
C23 C24 1.41(3) . .
